data_4083623
loop_
_publ_author_name
'Hassall, Kathyrn'
'Schiesser, Carl H.'
'White, Jonathan M.'

_publ_section_title
;
 Solution and Solid-State Structure of 2- and
 4-Bis(trimethylsilyl)methylpyridinium Cations
;
_journal_issue 13
_journal_name_full Organometallics
_journal_page_first 3094
_journal_paper_doi 10.1021/om070045+
_journal_volume 26
_journal_year 2007
_chemical_formula_sum 'C18 H26 N4 O7 Si2'
_chemical_formula_weight 466.61
_chemical_name_systematic
;
 ?
;
_space_group_IT_number 2
_symmetry_cell_setting triclinic
_symmetry_space_group_name_Hall '-P 1'
_symmetry_space_group_name_H-M 'P -1'
_atom_sites_solution_hydrogens geom
_atom_sites_solution_primary direct
_atom_sites_solution_secondary difmap
_audit_creation_method SHELXL-97
_cell_angle_alpha 69.703(3)
_cell_angle_beta 82.395(2)
_cell_angle_gamma 80.066(3)
_cell_formula_units_Z 2
_cell_length_a 8.1984(11)
_cell_length_b 12.0862(17)
_cell_length_c 12.4671(17)
_cell_measurement_reflns_used 1641
_cell_measurement_temperature 130(2)
_cell_measurement_theta_max 26.49
_cell_measurement_theta_min 2.53
_cell_volume 1137.7(3)
_computing_cell_refinement 'Bruker SMART'
_computing_data_collection 'Bruker SMART'
_computing_data_reduction 'Bruker SAINT'
_computing_molecular_graphics 'WinGX SHELXTL'
_computing_publication_material 'WinGX SHELXTL'
_computing_structure_refinement 'WinGX SHELXTL'
_computing_structure_solution 'WinGX SHELXTL'
_diffrn_ambient_temperature 130(2)
_diffrn_measured_fraction_theta_full 0.987
_diffrn_measured_fraction_theta_max 0.987
_diffrn_measurement_device_type 'CCD area detector'
_diffrn_measurement_method 'phi and omega scans'
_diffrn_radiation_monochromator graphite
_diffrn_radiation_source 'fine-focus sealed tube'
_diffrn_radiation_type MoK\a
_diffrn_radiation_wavelength 0.71073
_diffrn_reflns_av_R_equivalents 0.0380
_diffrn_reflns_av_sigmaI/netI 0.0770
_diffrn_reflns_limit_h_max 9
_diffrn_reflns_limit_h_min -9
_diffrn_reflns_limit_k_max 13
_diffrn_reflns_limit_k_min -14
_diffrn_reflns_limit_l_max 14
_diffrn_reflns_limit_l_min -13
_diffrn_reflns_number 6030
_diffrn_reflns_theta_full 24.99
_diffrn_reflns_theta_max 24.99
_diffrn_reflns_theta_min 1.75
_exptl_absorpt_coefficient_mu 0.202
_exptl_crystal_colour yellow
_exptl_crystal_density_diffrn 1.362
_exptl_crystal_density_method 'not measured'
_exptl_crystal_description slab
_exptl_crystal_F_000 492
_exptl_crystal_size_max 0.40
_exptl_crystal_size_mid 0.30
_exptl_crystal_size_min 0.10
_refine_diff_density_max 0.343
_refine_diff_density_min -0.269
_refine_diff_density_rms 0.052
_refine_ls_extinction_method none
_refine_ls_goodness_of_fit_ref 0.898
_refine_ls_hydrogen_treatment mixed
_refine_ls_matrix_type full
_refine_ls_number_parameters 290
_refine_ls_number_reflns 3946
_refine_ls_number_restraints 0
_refine_ls_restrained_S_all 0.898
_refine_ls_R_factor_all 0.0589
_refine_ls_R_factor_gt 0.0423
_refine_ls_shift/su_max 0.000
_refine_ls_shift/su_mean 0.000
_refine_ls_structure_factor_coef Fsqd
_refine_ls_weighting_details 'calc w=1/[\s^2^(Fo^2^)+(0.0282P)^2^+0.0000P] where P=(Fo^2^+2Fc^2^)/3'
_refine_ls_weighting_scheme calc
_refine_ls_wR_factor_gt 0.0805
_refine_ls_wR_factor_ref 0.0848
_reflns_number_gt 2888
_reflns_number_total 3946
_reflns_threshold_expression >2sigma(I)
_cod_data_source_file om070045%2Bsi20070116_113443.cif
_cod_data_source_block jmwkh63
_cod_depositor_comments
;
The following automatic conversions were performed:

'_symmetry_cell_setting' value 'Triclinic' changed to 'triclinic'
according to
/usr/data/users/saulius/automatic-downloads/retrospective/ACS/lib/dictionaries/cif_core.dic
dictionary named 'cif_core.dic' version 2.4.2 from 2011-04-26.

Automatic conversion script
Id: cif_fix_values 2281 2013-09-26 08:29:07Z andrius 
;
_cod_original_sg_symbol_H-M 'P-1   '
_cod_database_code 4083623

loop_
_symmetry_equiv_pos_as_xyz
'x, y, z'
'-x, -y, -z'

loop_
_atom_site_label
_atom_site_type_symbol
_atom_site_fract_x
_atom_site_fract_y
_atom_site_fract_z
_atom_site_U_iso_or_equiv
_atom_site_adp_type
_atom_site_occupancy
_atom_site_symmetry_multiplicity
_atom_site_calc_flag
_atom_site_refinement_flags
Si1 Si 0.09691(8) 0.62202(6) 0.13496(6) 0.02078(18) Uani 1 1 d .
Si2 Si 0.39387(8) 0.60932(6) 0.29038(6) 0.02030(18) Uani 1 1 d .
N1 N 0.4987(2) 0.91587(19) -0.13134(18) 0.0252(5) Uani 1 1 d .
C3 C 0.3368(3) 0.7772(2) 0.06621(19) 0.0174(5) Uani 1 1 d .
C6 C 0.2510(2) 0.70212(19) 0.17291(18) 0.0163(5) Uani 1 1 d .
H6 H 0.1797 0.7606 0.2055 0.020 Uiso 1 1 calc R
C4 C 0.2911(3) 0.9002(2) 0.02113(19) 0.0215(6) Uani 1 1 d .
H4 H 0.2028 0.9380 0.0590 0.026 Uiso 1 1 calc R
C5 C 0.3724(3) 0.9670(2) -0.0773(2) 0.0255(6) Uani 1 1 d .
H5 H 0.3387 1.0504 -0.1073 0.031 Uiso 1 1 calc R
C7 C -0.0551(3) 0.7403(2) 0.0464(2) 0.0274(6) Uani 1 1 d .
H7A H -0.1439 0.7038 0.0317 0.041 Uiso 1 1 calc R
H7B H 0.0015 0.7836 -0.0267 0.041 Uiso 1 1 calc R
H7C H -0.1028 0.7957 0.0876 0.041 Uiso 1 1 calc R
C10 C 0.5578(3) 0.7011(2) 0.2857(2) 0.0270(6) Uani 1 1 d .
H10A H 0.5057 0.7814 0.2825 0.041 Uiso 1 1 calc R
H10B H 0.6346 0.7059 0.2175 0.041 Uiso 1 1 calc R
H10C H 0.6189 0.6642 0.3547 0.041 Uiso 1 1 calc R
C2 C 0.4676(3) 0.7278(2) 0.0049(2) 0.0250(6) Uani 1 1 d .
H2 H 0.5020 0.6443 0.0311 0.030 Uiso 1 1 calc R
C8 C 0.2054(3) 0.5231(2) 0.0535(2) 0.0287(6) Uani 1 1 d .
H8A H 0.3031 0.4751 0.0924 0.043 Uiso 1 1 calc R
H8B H 0.2404 0.5719 -0.0244 0.043 Uiso 1 1 calc R
H8C H 0.1296 0.4704 0.0497 0.043 Uiso 1 1 calc R
C9 C -0.0125(3) 0.5325(2) 0.2699(2) 0.0271(6) Uani 1 1 d .
H9A H -0.0569 0.5829 0.3168 0.041 Uiso 1 1 calc R
H9B H 0.0657 0.4658 0.3128 0.041 Uiso 1 1 calc R
H9C H -0.1040 0.5016 0.2510 0.041 Uiso 1 1 calc R
C12 C 0.4923(3) 0.4640(2) 0.2746(2) 0.0295(6) Uani 1 1 d .
H12A H 0.5663 0.4219 0.3361 0.044 Uiso 1 1 calc R
H12B H 0.5566 0.4783 0.2001 0.044 Uiso 1 1 calc R
H12C H 0.4058 0.4154 0.2793 0.044 Uiso 1 1 calc R
C11 C 0.2684(3) 0.5795(2) 0.43135(19) 0.0280(6) Uani 1 1 d .
H11A H 0.2052 0.5138 0.4433 0.042 Uiso 1 1 calc R
H11B H 0.1914 0.6511 0.4317 0.042 Uiso 1 1 calc R
H11C H 0.3426 0.5580 0.4931 0.042 Uiso 1 1 calc R
C1 C 0.5467(3) 0.7985(2) -0.0924(2) 0.0274(6) Uani 1 1 d .
H1 H 0.6361 0.7637 -0.1322 0.033 Uiso 1 1 calc R
O1 O 0.27391(18) 0.95839(14) 0.26635(13) 0.0245(4) Uani 1 1 d .
O7 O 0.53754(19) 0.97076(15) 0.37636(14) 0.0299(4) Uani 1 1 d .
O4 O -0.1502(2) 0.75533(15) 0.72577(14) 0.0335(5) Uani 1 1 d .
N4 N 0.4835(2) 0.88975(18) 0.45752(17) 0.0228(5) Uani 1 1 d .
O3 O -0.1213(2) 0.84639(15) 0.28968(15) 0.0336(5) Uani 1 1 d .
N3 N 0.0018(2) 0.75620(17) 0.71226(17) 0.0252(5) Uani 1 1 d .
N2 N -0.0586(2) 0.92703(19) 0.30030(17) 0.0232(5) Uani 1 1 d .
O2 O -0.0742(2) 1.02974(16) 0.23485(15) 0.0389(5) Uani 1 1 d .
C15 C 0.2388(3) 0.82681(19) 0.57908(19) 0.0185(5) Uani 1 1 d .
H15 H 0.3058 0.8008 0.6422 0.022 Uiso 1 1 calc R
O6 O 0.57140(19) 0.81641(16) 0.53030(15) 0.0361(5) Uani 1 1 d .
C13 C 0.2156(3) 0.91839(19) 0.3683(2) 0.0189(5) Uani 1 1 d .
C16 C 0.0731(3) 0.8118(2) 0.59629(19) 0.0186(5) Uani 1 1 d .
C17 C -0.0261(3) 0.84513(19) 0.50489(19) 0.0194(5) Uani 1 1 d .
H17 H -0.1393 0.8325 0.5170 0.023 Uiso 1 1 calc R
O5 O 0.0948(2) 0.71207(15) 0.79001(14) 0.0324(4) Uani 1 1 d .
C14 C 0.3061(3) 0.88002(19) 0.46927(19) 0.0177(5) Uani 1 1 d .
C18 C 0.0446(3) 0.89655(19) 0.39742(19) 0.0176(5) Uani 1 1 d .
H99 H 0.560(3) 0.963(2) -0.196(2) 0.055(9) Uiso 1 1 d .

loop_
_atom_site_aniso_label
_atom_site_aniso_U_11
_atom_site_aniso_U_22
_atom_site_aniso_U_33
_atom_site_aniso_U_23
_atom_site_aniso_U_13
_atom_site_aniso_U_12
Si1 0.0177(4) 0.0236(4) 0.0205(4) -0.0072(3) 0.0008(3) -0.0034(3)
Si2 0.0205(4) 0.0209(4) 0.0172(4) -0.0038(3) -0.0010(3) -0.0023(3)
N1 0.0236(12) 0.0289(13) 0.0170(12) 0.0008(10) 0.0016(10) -0.0082(10)
C3 0.0151(12) 0.0222(14) 0.0149(13) -0.0044(11) -0.0025(10) -0.0052(10)
C6 0.0148(12) 0.0181(13) 0.0152(12) -0.0067(10) 0.0046(10) -0.0019(10)
C4 0.0194(13) 0.0244(14) 0.0186(13) -0.0056(11) 0.0019(11) -0.0034(11)
C5 0.0230(14) 0.0237(15) 0.0244(15) -0.0015(12) -0.0019(12) -0.0028(11)
C7 0.0194(13) 0.0354(16) 0.0281(15) -0.0125(13) -0.0027(12) -0.0012(12)
C10 0.0255(14) 0.0298(15) 0.0253(15) -0.0081(12) -0.0018(12) -0.0047(12)
C2 0.0230(13) 0.0211(14) 0.0243(14) -0.0022(12) 0.0050(11) -0.0018(11)
C8 0.0303(14) 0.0310(16) 0.0261(15) -0.0110(12) -0.0036(12) -0.0036(12)
C9 0.0243(13) 0.0268(15) 0.0299(15) -0.0079(12) 0.0030(12) -0.0093(12)
C12 0.0315(15) 0.0264(15) 0.0281(15) -0.0068(12) -0.0096(12) 0.0032(12)
C11 0.0324(15) 0.0302(15) 0.0164(14) -0.0020(12) -0.0008(12) -0.0041(12)
C1 0.0223(14) 0.0313(16) 0.0248(15) -0.0084(13) 0.0060(12) -0.0018(12)
O1 0.0236(9) 0.0305(10) 0.0159(9) -0.0030(8) 0.0046(8) -0.0096(8)
O7 0.0248(10) 0.0356(11) 0.0267(10) -0.0028(9) 0.0024(8) -0.0167(8)
O4 0.0233(10) 0.0420(12) 0.0285(11) -0.0071(9) 0.0114(8) -0.0068(9)
N4 0.0194(11) 0.0291(13) 0.0225(12) -0.0119(10) 0.0025(10) -0.0067(10)
O3 0.0323(10) 0.0343(11) 0.0418(12) -0.0189(9) -0.0086(9) -0.0069(9)
N3 0.0269(12) 0.0227(12) 0.0225(12) -0.0061(10) 0.0063(10) -0.0037(10)
N2 0.0183(11) 0.0295(13) 0.0220(12) -0.0099(11) 0.0017(9) -0.0035(10)
O2 0.0446(12) 0.0330(12) 0.0308(11) 0.0077(9) -0.0160(10) -0.0123(9)
C15 0.0214(13) 0.0159(13) 0.0173(13) -0.0055(11) -0.0005(11) -0.0007(10)
O6 0.0204(9) 0.0450(12) 0.0340(11) -0.0006(10) -0.0091(9) -0.0019(9)
C13 0.0209(13) 0.0160(13) 0.0186(14) -0.0062(11) 0.0037(11) -0.0025(11)
C16 0.0198(13) 0.0193(13) 0.0143(13) -0.0050(11) 0.0057(10) -0.0028(11)
C17 0.0147(12) 0.0208(14) 0.0219(14) -0.0078(11) 0.0041(11) -0.0029(10)
O5 0.0379(11) 0.0354(11) 0.0171(10) -0.0007(8) -0.0027(9) -0.0035(9)
C14 0.0127(11) 0.0187(13) 0.0224(14) -0.0082(11) 0.0012(10) -0.0030(10)
C18 0.0181(12) 0.0191(14) 0.0160(13) -0.0065(11) -0.0024(10) -0.0018(10)

loop_
_atom_type_symbol
_atom_type_description
_atom_type_scat_dispersion_real
_atom_type_scat_dispersion_imag
_atom_type_scat_source
C C 0.0033 0.0016 'International Tables Vol C Tables 4.2.6.8 and 6.1.1.4'
H H 0.0000 0.0000 'International Tables Vol C Tables 4.2.6.8 and 6.1.1.4'
N N 0.0061 0.0033 'International Tables Vol C Tables 4.2.6.8 and 6.1.1.4'
O O 0.0106 0.0060 'International Tables Vol C Tables 4.2.6.8 and 6.1.1.4'
Si Si 0.0817 0.0704 'International Tables Vol C Tables 4.2.6.8 and 6.1.1.4'

loop_
_geom_angle_atom_site_label_1
_geom_angle_atom_site_label_2
_geom_angle_atom_site_label_3
_geom_angle
C7 Si1 C9 109.72(11)
C7 Si1 C8 110.67(11)
C9 Si1 C8 110.00(11)
C7 Si1 C6 106.43(10)
C9 Si1 C6 108.96(10)
C8 Si1 C6 110.98(10)
C12 Si2 C10 109.90(11)
C12 Si2 C11 108.64(11)
C10 Si2 C11 109.45(11)
C12 Si2 C6 113.63(10)
C10 Si2 C6 107.09(10)
C11 Si2 C6 108.07(10)
C1 N1 C5 121.0(2)
C1 N1 H99 118.3(16)
C5 N1 H99 120.6(16)
C4 C3 C2 116.2(2)
C4 C3 C6 122.08(19)
C2 C3 C6 121.7(2)
C3 C6 Si2 114.64(14)
C3 C6 Si1 110.05(14)
Si2 C6 Si1 117.16(12)
C3 C6 H6 104.5
Si2 C6 H6 104.5
Si1 C6 H6 104.5
C5 C4 C3 120.8(2)
C5 C4 H4 119.6
C3 C4 H4 119.6
N1 C5 C4 120.7(2)
N1 C5 H5 119.7
C4 C5 H5 119.7
Si1 C7 H7A 109.5
Si1 C7 H7B 109.5
H7A C7 H7B 109.5
Si1 C7 H7C 109.5
H7A C7 H7C 109.5
H7B C7 H7C 109.5
Si2 C10 H10A 109.5
Si2 C10 H10B 109.5
H10A C10 H10B 109.5
Si2 C10 H10C 109.5
H10A C10 H10C 109.5
H10B C10 H10C 109.5
C1 C2 C3 121.0(2)
C1 C2 H2 119.5
C3 C2 H2 119.5
Si1 C8 H8A 109.5
Si1 C8 H8B 109.5
H8A C8 H8B 109.5
Si1 C8 H8C 109.5
H8A C8 H8C 109.5
H8B C8 H8C 109.5
Si1 C9 H9A 109.5
Si1 C9 H9B 109.5
H9A C9 H9B 109.5
Si1 C9 H9C 109.5
H9A C9 H9C 109.5
H9B C9 H9C 109.5
Si2 C12 H12A 109.5
Si2 C12 H12B 109.5
H12A C12 H12B 109.5
Si2 C12 H12C 109.5
H12A C12 H12C 109.5
H12B C12 H12C 109.5
Si2 C11 H11A 109.5
Si2 C11 H11B 109.5
H11A C11 H11B 109.5
Si2 C11 H11C 109.5
H11A C11 H11C 109.5
H11B C11 H11C 109.5
N1 C1 C2 120.3(2)
N1 C1 H1 119.8
C2 C1 H1 119.8
O6 N4 O7 123.34(19)
O6 N4 C14 117.93(19)
O7 N4 C14 118.7(2)
O5 N3 O4 123.9(2)
O5 N3 C16 118.71(19)
O4 N3 C16 117.4(2)
O2 N2 O3 124.4(2)
O2 N2 C18 118.2(2)
O3 N2 C18 117.5(2)
C14 C15 C16 119.3(2)
C14 C15 H15 120.3
C16 C15 H15 120.3
O1 C13 C14 126.6(2)
O1 C13 C18 122.1(2)
C14 C13 C18 111.20(19)
C15 C16 C17 121.4(2)
C15 C16 N3 119.3(2)
C17 C16 N3 119.2(2)
C18 C17 C16 117.7(2)
C18 C17 H17 121.1
C16 C17 H17 121.1
C15 C14 C13 124.1(2)
C15 C14 N4 116.1(2)
C13 C14 N4 119.6(2)
C17 C18 C13 126.1(2)
C17 C18 N2 117.62(19)
C13 C18 N2 116.14(19)

loop_
_geom_bond_atom_site_label_1
_geom_bond_atom_site_label_2
_geom_bond_distance
Si1 C7 1.863(2)
Si1 C9 1.865(2)
Si1 C8 1.868(2)
Si1 C6 1.912(2)
Si2 C12 1.867(2)
Si2 C10 1.867(2)
Si2 C11 1.868(2)
Si2 C6 1.907(2)
N1 C1 1.336(3)
N1 C5 1.338(3)
N1 H99 0.95(3)
C3 C4 1.396(3)
C3 C2 1.403(3)
C3 C6 1.491(3)
C6 H6 1.0000
C4 C5 1.372(3)
C4 H4 0.9500
C5 H5 0.9500
C7 H7A 0.9800
C7 H7B 0.9800
C7 H7C 0.9800
C10 H10A 0.9800
C10 H10B 0.9800
C10 H10C 0.9800
C2 C1 1.373(3)
C2 H2 0.9500
C8 H8A 0.9800
C8 H8B 0.9800
C8 H8C 0.9800
C9 H9A 0.9800
C9 H9B 0.9800
C9 H9C 0.9800
C12 H12A 0.9800
C12 H12B 0.9800
C12 H12C 0.9800
C11 H11A 0.9800
C11 H11B 0.9800
C11 H11C 0.9800
C1 H1 0.9500
O1 C13 1.253(3)
O7 N4 1.234(2)
O4 N3 1.237(2)
N4 O6 1.234(2)
N4 C14 1.463(3)
O3 N2 1.230(2)
N3 O5 1.226(2)
N3 C16 1.456(3)
N2 O2 1.222(2)
N2 C18 1.474(3)
C15 C14 1.380(3)
C15 C16 1.380(3)
C15 H15 0.9500
C13 C14 1.441(3)
C13 C18 1.447(3)
C16 C17 1.391(3)
C17 C18 1.363(3)
C17 H17 0.9500

loop_
_geom_torsion_atom_site_label_1
_geom_torsion_atom_site_label_2
_geom_torsion_atom_site_label_3
_geom_torsion_atom_site_label_4
_geom_torsion
C4 C3 C6 Si2 -124.20(19)
C2 C3 C6 Si2 56.3(2)
C4 C3 C6 Si1 101.2(2)
C2 C3 C6 Si1 -78.3(2)
C12 Si2 C6 C3 -84.99(18)
C10 Si2 C6 C3 36.54(19)
C11 Si2 C6 C3 154.36(16)
C12 Si2 C6 Si1 46.25(16)
C10 Si2 C6 Si1 167.79(11)
C11 Si2 C6 Si1 -74.39(14)
C7 Si1 C6 C3 -60.14(17)
C9 Si1 C6 C3 -178.39(15)
C8 Si1 C6 C3 60.34(18)
C7 Si1 C6 Si2 166.54(11)
C9 Si1 C6 Si2 48.29(14)
C8 Si1 C6 Si2 -72.98(14)
C2 C3 C4 C5 -0.4(3)
C6 C3 C4 C5 -180.0(2)
C1 N1 C5 C4 1.3(3)
C3 C4 C5 N1 -0.8(3)
C4 C3 C2 C1 1.3(3)
C6 C3 C2 C1 -179.2(2)
C5 N1 C1 C2 -0.4(4)
C3 C2 C1 N1 -0.9(4)
C14 C15 C16 C17 2.5(3)
C14 C15 C16 N3 -179.71(19)
O5 N3 C16 C15 -8.1(3)
O4 N3 C16 C15 172.8(2)
O5 N3 C16 C17 169.8(2)
O4 N3 C16 C17 -9.3(3)
C15 C16 C17 C18 -1.9(3)
N3 C16 C17 C18 -179.74(19)
C16 C15 C14 C13 -2.3(3)
C16 C15 C14 N4 -178.35(19)
O1 C13 C14 C15 -174.0(2)
C18 C13 C14 C15 1.4(3)
O1 C13 C14 N4 2.0(3)
C18 C13 C14 N4 177.38(18)
O6 N4 C14 C15 26.3(3)
O7 N4 C14 C15 -153.2(2)
O6 N4 C14 C13 -150.0(2)
O7 N4 C14 C13 30.5(3)
C16 C17 C18 C13 1.2(3)
C16 C17 C18 N2 177.44(19)
O1 C13 C18 C17 174.8(2)
C14 C13 C18 C17 -0.9(3)
O1 C13 C18 N2 -1.6(3)
C14 C13 C18 N2 -177.20(18)
O2 N2 C18 C17 124.8(2)
O3 N2 C18 C17 -56.3(3)
O2 N2 C18 C13 -58.5(3)
O3 N2 C18 C13 120.4(2)
